data_7039632
loop_
_publ_author_name
'Lam, Jolie'
'G\"unther, Benjamin A R'
'Farrell, Jeffrey M.'
'Eisenberger, Patrick'
'Bestvater, Brian P.'
'Newman, Paul D.'
'Melen, Rebecca L.'
'Crudden, Cathleen M.'
'Stephan, Douglas W.'

_publ_section_title
;
 Chiral carbene-borane adducts: precursors for borenium catalysts for
 asymmetric FLP hydrogenations.
;
_journal_issue 39
_journal_name_full 'Dalton transactions (Cambridge, England : 2003)'
_journal_page_first 15303
_journal_paper_doi 10.1039/c6dt02202b
_journal_volume 45
_journal_year 2016
_chemical_absolute_configuration unk
_chemical_formula_moiety 'C23 H39 B N2 O2'
_chemical_formula_sum 'C23 H39 B N2 O2'
_chemical_formula_weight 386.40
_space_group_crystal_system orthorhombic
_space_group_IT_number 19
_space_group_name_Hall 'P 2ac 2ab'
_space_group_name_H-M_alt 'P 21 21 21'
_symmetry_Int_Tables_number 19
_symmetry_space_group_name_Hall 'P 2ac 2ab'
_symmetry_space_group_name_H-M 'P 21 21 21'
_audit_creation_date 2016-04-27
_audit_creation_method
;
Olex2 1.2
(compiled 2016.02.19 svn.r3266 for OlexSys, GUI svn.r5155)
;
_audit_update_record
;
2016-05-26 deposited with the CCDC.
2016-06-23 downloaded from the CCDC.
;
_cell_angle_alpha 90
_cell_angle_beta 90
_cell_angle_gamma 90
_cell_formula_units_Z 4
_cell_length_a 10.0880(4)
_cell_length_b 10.1235(5)
_cell_length_c 21.6378(10)
_cell_measurement_reflns_used 9816
_cell_measurement_temperature 150(2)
_cell_measurement_theta_max 26.97
_cell_measurement_theta_min 2.22
_cell_volume 2209.78(17)
_computing_molecular_graphics 'Olex2 (Dolomanov et al., 2009)'
_computing_publication_material 'Olex2 (Dolomanov et al., 2009)'
_computing_structure_refinement 'olex2.refine (Bourhis et al., 2015)'
_diffrn_ambient_temperature 150.01
_diffrn_measured_fraction_theta_full 0.9982
_diffrn_measured_fraction_theta_max 0.9982
_diffrn_measurement_device_type 'Bruker APEX-II CCD'
_diffrn_measurement_method '\f and \w scans'
_diffrn_radiation_type 'Mo K\a'
_diffrn_radiation_wavelength 0.71073
_diffrn_reflns_av_R_equivalents 0.0318
_diffrn_reflns_av_unetI/netI 0.0148
_diffrn_reflns_limit_h_max 13
_diffrn_reflns_limit_h_min -13
_diffrn_reflns_limit_k_max 13
_diffrn_reflns_limit_k_min -13
_diffrn_reflns_limit_l_max 28
_diffrn_reflns_limit_l_min -28
_diffrn_reflns_number 90922
_diffrn_reflns_theta_full 27.5412
_diffrn_reflns_theta_max 27.54
_diffrn_reflns_theta_min 2.22
_diffrn_standards_number 0
_exptl_absorpt_coefficient_mu 0.072
_exptl_absorpt_correction_T_max 0.7456
_exptl_absorpt_correction_T_min 0.7317
_exptl_absorpt_correction_type multi-scan
_exptl_absorpt_process_details
;
SADABS-2014/5 (Bruker,2014/5) was used for absorption correction.
wR2(int) was 0.0479 before and 0.0427 after correction.
The Ratio of minimum to maximum transmission is 0.9814.
The \l/2 correction factor is 0.00150
;
_exptl_crystal_colour colourless
_exptl_crystal_density_diffrn 1.1613
_exptl_crystal_description block
_exptl_crystal_F_000 848.3350
_exptl_crystal_size_max 0.2
_exptl_crystal_size_mid 0.2
_exptl_crystal_size_min 0.1
_refine_diff_density_max 0.2361
_refine_diff_density_min -0.1730
_refine_diff_density_rms 0.0378
_refine_ls_abs_structure_details 'Flack, H. D. (1983). Acta Cryst. A39, 876-881.'
_refine_ls_abs_structure_Flack 0.1(9)
_refine_ls_d_res_high 0.7685
_refine_ls_d_res_low 9.1695
_refine_ls_goodness_of_fit_ref 1.0868
_refine_ls_hydrogen_treatment mixed
_refine_ls_matrix_type full
_refine_ls_number_constraints 58
_refine_ls_number_parameters 258
_refine_ls_number_reflns 5096
_refine_ls_number_restraints 0
_refine_ls_restrained_S_all 1.0868
_refine_ls_R_factor_all 0.0388
_refine_ls_R_factor_gt 0.0329
_refine_ls_shift/su_max 0.0000
_refine_ls_shift/su_mean 0.0000
_refine_ls_structure_factor_coef Fsqd
_refine_ls_weighting_details 'w=1/[\s^2^(Fo^2^)+(0.0461P)^2^+0.3702P] where P=(Fo^2^+2Fc^2^)/3'
_refine_ls_weighting_scheme calc
_refine_ls_wR_factor_gt 0.0810
_refine_ls_wR_factor_ref 0.0861
_reflns_Friedel_coverage 0.997
_reflns_limit_h_max 13
_reflns_limit_h_min -13
_reflns_limit_k_max 13
_reflns_limit_k_min -13
_reflns_limit_l_max 28
_reflns_limit_l_min -27
_reflns_number_gt 4680
_reflns_number_total 5096
_reflns_threshold_expression I>=2u(I)
_cod_data_source_file c6dt02202b2.cif
_cod_data_source_block sad
_cod_depositor_comments 'Adding full bibliography for 7039626--7039633.cif.'
_cod_original_sg_symbol_Hall ' P 2ac 2ab'
_cod_database_code 7039632
_olex2_refinement_description
;
1. Fixed Uiso
 At 1.2 times of:
  All B(H) groups, All C(H) groups, All C(H,H) groups
 At 1.5 times of:
  All C(H,H,H) groups
2.a Ternary CH refined with riding coordinates:
 C3(H3), C5(H5), C13(H13), C17(H17), B1(H1)
2.b Secondary CH2 refined with riding coordinates:
 C10(H10a,H10b), C12(H12a,H12b), C14(H14a,H14b), C15(H15a,H15b), C16(H16a,
 H16b), C18(H18a,H18b), C19(H19a,H19b), C20(H20a,H20b)
2.c Idealised Me refined as rotating group:
 C1(H1a,H1b,H1c), C7(H7a,H7b,H7c), C8(H8a,H8b,H8c), C21(H21a,H21b,H21c),
 C22(H22a,H22b,H22c), C23(H23a,H23b,H23c)
;
_olex2_submission_special_instructions 'No special instructions were received'

loop_
_space_group_symop_id
_space_group_symop_operation_xyz
1 x,y,z
2 x+1/2,-y+1/2,-z
3 -x,y+1/2,-z+1/2
4 -x+1/2,-y,z+1/2

loop_
_atom_site_label
_atom_site_type_symbol
_atom_site_fract_x
_atom_site_fract_y
_atom_site_fract_z
_atom_site_U_iso_or_equiv
_atom_site_adp_type
_atom_site_occupancy
_atom_site_refinement_flags_posn
O1 O 0.95957(9) 1.23184(9) 0.89686(5) 0.0290(2) Uani 1.000000 .
O2 O 1.16872(9) 1.00993(10) 0.96363(5) 0.0296(2) Uani 1.000000 .
N1 N 0.86822(10) 1.02734(10) 0.88033(5) 0.0184(2) Uani 1.000000 .
N2 N 1.00444(10) 0.88848(10) 0.91762(4) 0.0170(2) Uani 1.000000 .
C1 C 0.72507(17) 1.19128(16) 0.97855(8) 0.0418(4) Uani 1.000000 .
H1a H 0.6576(2) 1.2037(12) 1.01062(19) 0.0626(6) Uiso 1.000000 GR
H1b H 0.7899(9) 1.1256(6) 0.9924(3) 0.0626(6) Uiso 1.000000 GR
H1c H 0.7701(11) 1.2754(7) 0.97069(17) 0.0626(6) Uiso 1.000000 GR
C2 C 0.65869(13) 1.14302(13) 0.91893(7) 0.0280(3) Uani 1.000000 .
C3 C 0.76035(12) 1.12260(12) 0.86553(6) 0.0225(3) Uani 1.000000 .
H3 H 0.71374(12) 1.09589(12) 0.82670(6) 0.0271(3) Uiso 1.000000 R
C4 C 0.88593(11) 0.89385(12) 0.88644(5) 0.0154(2) Uani 1.000000 .
C5 C 1.09402(11) 0.78938(12) 0.94726(5) 0.0181(2) Uani 1.000000 .
H5 H 1.03962(11) 0.72102(12) 0.96893(5) 0.0217(3) Uiso 1.000000 R
C6 C 1.19475(11) 0.72020(13) 0.90307(5) 0.0198(2) Uani 1.000000 .
C7 C 1.31996(13) 0.68054(15) 0.93903(6) 0.0287(3) Uani 1.000000 .
H7a H 1.29442(13) 0.6357(9) 0.9774(2) 0.0431(4) Uiso 1.000000 GR
H7b H 1.3738(5) 0.6208(8) 0.9137(2) 0.0431(4) Uiso 1.000000 GR
H7c H 1.3715(5) 0.75979(18) 0.9489(4) 0.0431(4) Uiso 1.000000 GR
C8 C 0.55690(17) 1.24487(19) 0.89635(11) 0.0569(6) Uani 1.000000 .
H8a H 0.5219(11) 1.2174(8) 0.8561(3) 0.0853(9) Uiso 1.000000 GR
H8b H 0.4841(8) 1.2509(11) 0.9262(4) 0.0853(9) Uiso 1.000000 GR
H8c H 0.5997(4) 1.3313(4) 0.8923(7) 0.0853(9) Uiso 1.000000 GR
C9 C 0.97271(12) 1.10003(13) 0.90437(6) 0.0225(3) Uani 1.000000 .
C10 C 0.84869(14) 1.24483(14) 0.85376(7) 0.0295(3) Uani 1.000000 .
H10a H 0.79881(14) 1.32730(14) 0.86176(7) 0.0354(4) Uiso 1.000000 R
H10b H 0.88081(14) 1.24593(14) 0.81053(7) 0.0354(4) Uiso 1.000000 R
C11 C 1.05721(12) 1.01284(13) 0.92889(6) 0.0221(3) Uani 1.000000 .
C12 C 1.15620(14) 0.88343(14) 0.99533(6) 0.0268(3) Uani 1.000000 .
H12a H 1.24411(14) 0.85066(14) 1.00868(6) 0.0322(3) Uiso 1.000000 R
H12b H 1.09831(14) 0.89176(14) 1.03207(6) 0.0322(3) Uiso 1.000000 R
C13 C 0.88294(11) 0.73829(12) 0.78678(5) 0.0177(2) Uani 1.000000 .
H13 H 0.98138(11) 0.74552(12) 0.79106(5) 0.0212(3) Uiso 1.000000 R
C14 C 0.83699(12) 0.84619(14) 0.74173(6) 0.0217(3) Uani 1.000000 .
H14a H 0.86479(12) 0.93331(14) 0.75798(6) 0.0260(3) Uiso 1.000000 R
H14b H 0.88191(12) 0.83287(14) 0.70153(6) 0.0260(3) Uiso 1.000000 R
C15 C 0.68669(13) 0.84799(15) 0.73111(6) 0.0274(3) Uani 1.000000 .
H15a H 0.66314(13) 0.93021(15) 0.70891(6) 0.0329(4) Uiso 1.000000 R
H15b H 0.66279(13) 0.77272(15) 0.70412(6) 0.0329(4) Uiso 1.000000 R
C16 C 0.60370(12) 0.83992(14) 0.79047(6) 0.0238(3) Uani 1.000000 .
H16a H 0.59439(12) 0.93036(14) 0.80732(6) 0.0286(3) Uiso 1.000000 R
H16b H 0.51382(12) 0.80887(14) 0.77922(6) 0.0286(3) Uiso 1.000000 R
C17 C 0.65709(11) 0.74980(12) 0.84249(5) 0.0184(2) Uani 1.000000 .
H17 H 0.60871(11) 0.77153(12) 0.88152(5) 0.0220(3) Uiso 1.000000 R
C18 C 0.63276(13) 0.60291(13) 0.82724(6) 0.0229(3) Uani 1.000000 .
H18a H 0.66183(13) 0.54874(13) 0.86283(6) 0.0275(3) Uiso 1.000000 R
H18b H 0.53634(13) 0.58881(13) 0.82186(6) 0.0275(3) Uiso 1.000000 R
C19 C 0.70443(13) 0.55414(14) 0.76909(6) 0.0251(3) Uani 1.000000 .
H19a H 0.70012(13) 0.45647(14) 0.76799(6) 0.0301(3) Uiso 1.000000 R
H19b H 0.65685(13) 0.58776(14) 0.73229(6) 0.0301(3) Uiso 1.000000 R
C20 C 0.85055(13) 0.59676(14) 0.76491(6) 0.0234(3) Uani 1.000000 .
H20a H 0.87933(13) 0.58808(14) 0.72136(6) 0.0281(3) Uiso 1.000000 R
H20b H 0.90414(13) 0.53422(14) 0.78966(6) 0.0281(3) Uiso 1.000000 R
C21 C 1.23718(13) 0.81065(15) 0.84981(6) 0.0280(3) Uani 1.000000 .
H21a H 1.3007(8) 0.7640(4) 0.8234(3) 0.0419(4) Uiso 1.000000 GR
H21b H 1.1592(2) 0.8353(8) 0.8254(3) 0.0419(4) Uiso 1.000000 GR
H21c H 1.2787(9) 0.8905(5) 0.86659(6) 0.0419(4) Uiso 1.000000 GR
C22 C 1.13238(13) 0.59297(13) 0.87857(6) 0.0254(3) Uani 1.000000 .
H22a H 1.0465(5) 0.6132(2) 0.8596(4) 0.0382(4) Uiso 1.000000 GR
H22b H 1.1911(5) 0.5533(5) 0.8476(3) 0.0382(4) Uiso 1.000000 GR
H22c H 1.1195(9) 0.5308(4) 0.91278(10) 0.0382(4) Uiso 1.000000 GR
C23 C 0.58382(14) 1.01567(13) 0.93365(7) 0.0279(3) Uani 1.000000 .
H23a H 0.5245(8) 1.0306(3) 0.9688(3) 0.0418(4) Uiso 1.000000 GR
H23b H 0.5316(8) 0.9888(6) 0.89756(18) 0.0418(4) Uiso 1.000000 GR
H23c H 0.64732(15) 0.9458(3) 0.9440(5) 0.0418(4) Uiso 1.000000 GR
B1 B 0.81685(13) 0.76275(13) 0.85565(6) 0.0155(2) Uani 1.000000 .
H1 H 0.84257(13) 0.68560(13) 0.88190(6) 0.0186(3) Uiso 1.000000 R

loop_
_atom_site_aniso_label
_atom_site_aniso_U_11
_atom_site_aniso_U_22
_atom_site_aniso_U_33
_atom_site_aniso_U_12
_atom_site_aniso_U_13
_atom_site_aniso_U_23
O1 0.0283(5) 0.0153(4) 0.0433(6) -0.0021(4) -0.0050(4) 0.0019(4)
O2 0.0242(5) 0.0249(5) 0.0397(5) -0.0018(4) -0.0128(4) -0.0061(4)
N1 0.0154(5) 0.0180(5) 0.0218(5) 0.0005(4) -0.0009(4) 0.0002(4)
N2 0.0154(5) 0.0169(5) 0.0187(5) 0.0009(4) -0.0020(4) -0.0023(4)
C1 0.0459(9) 0.0324(8) 0.0470(9) -0.0068(7) 0.0135(8) -0.0184(7)
C2 0.0247(7) 0.0183(6) 0.0409(8) 0.0067(5) 0.0059(6) 0.0024(5)
C3 0.0203(6) 0.0184(6) 0.0289(6) 0.0023(5) -0.0020(5) 0.0064(5)
C4 0.0144(5) 0.0179(5) 0.0141(5) 0.0008(4) 0.0020(4) 0.0005(4)
C5 0.0157(5) 0.0223(6) 0.0162(5) 0.0016(5) -0.0018(4) 0.0011(4)
C6 0.0145(5) 0.0260(6) 0.0189(5) 0.0030(5) 0.0001(4) 0.0010(5)
C7 0.0185(6) 0.0392(8) 0.0285(7) 0.0071(6) -0.0027(5) 0.0013(6)
C8 0.0334(8) 0.0399(10) 0.0973(16) 0.0198(7) 0.0175(9) 0.0280(11)
C9 0.0211(6) 0.0174(6) 0.0288(6) -0.0026(5) 0.0001(5) -0.0027(5)
C10 0.0266(7) 0.0222(6) 0.0397(8) 0.0006(5) -0.0008(6) 0.0085(6)
C11 0.0184(6) 0.0204(6) 0.0274(7) -0.0024(5) -0.0025(5) -0.0049(5)
C12 0.0265(6) 0.0306(7) 0.0234(6) 0.0036(6) -0.0069(5) -0.0041(5)
C13 0.0129(5) 0.0235(6) 0.0167(5) -0.0006(5) 0.0007(4) 0.0004(5)
C14 0.0170(6) 0.0293(7) 0.0188(6) -0.0023(5) 0.0016(5) 0.0049(5)
C15 0.0192(6) 0.0385(8) 0.0246(6) -0.0001(6) -0.0043(5) 0.0099(6)
C16 0.0140(5) 0.0293(7) 0.0282(6) -0.0003(5) -0.0018(5) 0.0036(5)
C17 0.0154(5) 0.0210(6) 0.0186(5) -0.0016(4) 0.0029(4) -0.0004(5)
C18 0.0195(6) 0.0235(6) 0.0257(6) -0.0067(5) 0.0023(5) -0.0029(5)
C19 0.0250(6) 0.0259(6) 0.0245(6) -0.0051(5) -0.0002(5) -0.0076(5)
C20 0.0226(6) 0.0278(7) 0.0198(6) 0.0009(5) 0.0022(5) -0.0061(5)
C21 0.0202(6) 0.0407(8) 0.0230(6) 0.0001(6) 0.0043(5) 0.0057(6)
C22 0.0250(6) 0.0254(6) 0.0259(6) 0.0059(5) -0.0013(5) -0.0042(5)
C23 0.0273(6) 0.0240(7) 0.0323(7) 0.0010(5) 0.0079(6) -0.0005(5)
B1 0.0165(6) 0.0143(6) 0.0158(6) -0.0013(5) -0.0005(5) 0.0006(5)

loop_
_atom_type_symbol
_atom_type_scat_dispersion_real
_atom_type_scat_dispersion_imag
_atom_type_scat_Cromer_Mann_a1
_atom_type_scat_Cromer_Mann_a2
_atom_type_scat_Cromer_Mann_a3
_atom_type_scat_Cromer_Mann_a4
_atom_type_scat_Cromer_Mann_b1
_atom_type_scat_Cromer_Mann_b2
_atom_type_scat_Cromer_Mann_b3
_atom_type_scat_Cromer_Mann_b4
_atom_type_scat_Cromer_Mann_c
_atom_type_scat_source
_atom_type_scat_dispersion_source
H 0.00000 0.00000 0.49300 0.32291 0.14019 0.04081 10.51090 26.12570 3.14236 57.79970 0.0030380000826 'International Tables Volume C Table 6.1.1.4 (pp. 500-502)' 'Henke, Gullikson and Davis, At. Data and Nucl. Data Tables, 1993, 54, 2'
C 0.00347 0.00161 2.31000 1.02000 1.58860 0.86500 20.84390 10.20750 0.56870 51.65120 0.215599998832 'International Tables Volume C Table 6.1.1.4 (pp. 500-502)' 'Henke, Gullikson and Davis, At. Data and Nucl. Data Tables, 1993, 54, 2'
B 0.00141 0.00067 2.05450 1.33260 1.09790 0.70680 23.21850 1.02100 60.34980 0.14030 -0.193200007081 'International Tables Volume C Table 6.1.1.4 (pp. 500-502)' 'Henke, Gullikson and Davis, At. Data and Nucl. Data Tables, 1993, 54, 2'
O 0.01158 0.00611 3.04850 2.28680 1.54630 0.86700 13.27710 5.70110 0.32390 32.90890 0.250800013542 'International Tables Volume C Table 6.1.1.4 (pp. 500-502)' 'Henke, Gullikson and Davis, At. Data and Nucl. Data Tables, 1993, 54, 2'
N 0.00653 0.00323 12.21260 3.13220 2.01250 1.16630 0.00570 9.89330 28.99750 0.58260 -11.5290002823 'International Tables Volume C Table 6.1.1.4 (pp. 500-502)' 'Henke, Gullikson and Davis, At. Data and Nucl. Data Tables, 1993, 54, 2'

loop_
_geom_angle_atom_site_label_1
_geom_angle_atom_site_label_2
_geom_angle_atom_site_label_3
_geom_angle
C10 O1 C9 103.93(10)
C12 O2 C11 102.03(10)
C4 N1 C3 139.05(10)
C9 N1 C3 107.01(10)
C9 N1 C4 112.84(10)
C5 N2 C4 139.76(10)
C11 N2 C4 112.58(10)
C11 N2 C5 107.54(9)
H1b C1 H1a 109.5
H1c C1 H1a 109.5
H1c C1 H1b 109.5
C2 C1 H1a 109.5
C2 C1 H1b 109.5
C2 C1 H1c 109.5
C3 C2 C1 112.24(11)
C8 C2 C1 110.24(14)
C8 C2 C3 107.04(12)
C23 C2 C1 108.03(12)
C23 C2 C3 111.58(11)
C23 C2 C8 107.61(12)
C2 C3 N1 114.03(10)
H3 C3 N1 110.44(6)
H3 C3 C2 110.44(7)
C10 C3 N1 97.62(9)
C10 C3 C2 113.28(11)
C10 C3 H3 110.44(7)
N2 C4 N1 101.54(10)
B1 C4 N1 134.72(10)
B1 C4 N2 122.49(10)
H5 C5 N2 109.51(6)
C6 C5 N2 115.58(9)
C6 C5 H5 109.51(7)
C12 C5 N2 96.94(9)
C12 C5 H5 109.51(7)
C12 C5 C6 115.15(10)
C7 C6 C5 110.00(10)
C21 C6 C5 111.98(10)
C21 C6 C7 107.89(10)
C22 C6 C5 108.82(10)
C22 C6 C7 107.09(11)
C22 C6 C21 110.95(10)
H7a C7 C6 109.5
H7b C7 C6 109.5
H7b C7 H7a 109.5
H7c C7 C6 109.5
H7c C7 H7a 109.5
H7c C7 H7b 109.5
H8a C8 C2 109.5
H8b C8 C2 109.5
H8b C8 H8a 109.5
H8c C8 C2 109.5
H8c C8 H8a 109.5
H8c C8 H8b 109.5
N1 C9 O1 113.86(11)
C11 C9 O1 139.69(12)
C11 C9 N1 106.45(11)
C3 C10 O1 105.30(10)
H10a C10 O1 110.68(7)
H10a C10 C3 110.68(7)
H10b C10 O1 110.68(7)
H10b C10 C3 110.68(8)
H10b C10 H10a 108.8
N2 C11 O2 113.36(11)
C9 C11 O2 139.90(12)
C9 C11 N2 106.53(10)
C5 C12 O2 105.07(10)
H12a C12 O2 110.73(6)
H12a C12 C5 110.73(7)
H12b C12 O2 110.73(7)
H12b C12 C5 110.73(7)
H12b C12 H12a 108.8
C14 C13 H13 107.85(6)
C20 C13 H13 107.85(6)
C20 C13 C14 113.68(10)
B1 C13 H13 107.85(6)
B1 C13 C14 110.14(9)
B1 C13 C20 109.29(10)
H14a C14 C13 108.82(7)
H14b C14 C13 108.82(6)
H14b C14 H14a 107.7
C15 C14 C13 113.70(10)
C15 C14 H14a 108.82(8)
C15 C14 H14b 108.82(7)
H15a C15 C14 108.66(7)
H15b C15 C14 108.66(8)
H15b C15 H15a 107.6
C16 C15 C14 114.41(11)
C16 C15 H15a 108.66(7)
C16 C15 H15b 108.66(7)
H16a C16 C15 108.10(8)
H16b C16 C15 108.10(7)
H16b C16 H16a 107.3
C17 C16 C15 116.78(10)
C17 C16 H16a 108.10(7)
C17 C16 H16b 108.10(6)
H17 C17 C16 108.37(6)
C18 C17 C16 110.96(10)
C18 C17 H17 108.37(6)
B1 C17 C16 114.91(10)
B1 C17 H17 108.37(6)
B1 C17 C18 105.68(10)
H18a C18 C17 108.69(7)
H18b C18 C17 108.69(7)
H18b C18 H18a 107.6
C19 C18 C17 114.27(11)
C19 C18 H18a 108.69(7)
C19 C18 H18b 108.69(7)
H19a C19 C18 108.71(7)
H19b C19 C18 108.71(7)
H19b C19 H19a 107.6
C20 C19 C18 114.19(10)
C20 C19 H19a 108.71(7)
C20 C19 H19b 108.71(7)
C19 C20 C13 116.42(10)
H20a C20 C13 108.18(6)
H20a C20 C19 108.18(7)
H20b C20 C13 108.18(6)
H20b C20 C19 108.18(8)
H20b C20 H20a 107.3
H21a C21 C6 109.5
H21b C21 C6 109.5
H21b C21 H21a 109.5
H21c C21 C6 109.5
H21c C21 H21a 109.5
H21c C21 H21b 109.5
H22a C22 C6 109.5
H22b C22 C6 109.5
H22b C22 H22a 109.5
H22c C22 C6 109.5
H22c C22 H22a 109.5
H22c C22 H22b 109.5
H23a C23 C2 109.5
H23b C23 C2 109.5
H23b C23 H23a 109.5
H23c C23 C2 109.5
H23c C23 H23a 109.5
H23c C23 H23b 109.5
C13 B1 C4 108.44(9)
C17 B1 C4 123.51(10)
C17 B1 C13 103.17(9)
H1 B1 C4 106.91(6)
H1 B1 C13 106.91(6)
H1 B1 C17 106.91(6)

loop_
_geom_bond_atom_site_label_1
_geom_bond_atom_site_label_2
_geom_bond_distance
O1 C9 1.3507(16)
O1 C10 1.4623(17)
O2 C11 1.3533(15)
O2 C12 1.4581(17)
N1 C3 1.4889(15)
N1 C4 1.3695(15)
N1 C9 1.3869(16)
N2 C4 1.3737(14)
N2 C5 1.4949(15)
N2 C11 1.3885(16)
C1 H1a 0.9800
C1 H1b 0.9800
C1 H1c 0.9800
C1 C2 1.533(2)
C2 C3 1.5589(18)
C2 C8 1.535(2)
C2 C23 1.5277(19)
C3 H3 1.0000
C3 C10 1.5460(18)
C4 B1 1.6405(17)
C5 H5 1.0000
C5 C6 1.5612(16)
C5 C12 1.5433(17)
C6 C7 1.5370(17)
C6 C21 1.5329(17)
C6 C22 1.5284(18)
C7 H7a 0.9800
C7 H7b 0.9800
C7 H7c 0.9800
C8 H8a 0.9800
C8 H8b 0.9800
C8 H8c 0.9800
C9 C11 1.3369(19)
C10 H10a 0.9900
C10 H10b 0.9900
C12 H12a 0.9900
C12 H12b 0.9900
C13 H13 1.0000
C13 C14 1.5357(17)
C13 C20 1.5439(18)
C13 B1 1.6511(17)
C14 H14a 0.9900
C14 H14b 0.9900
C14 C15 1.5337(17)
C15 H15a 0.9900
C15 H15b 0.9900
C15 C16 1.5353(18)
C16 H16a 0.9900
C16 H16b 0.9900
C16 C17 1.5458(17)
C17 H17 1.0000
C17 C18 1.5428(17)
C17 B1 1.6418(17)
C18 H18a 0.9900
C18 H18b 0.9900
C18 C19 1.5328(17)
C19 H19a 0.9900
C19 H19b 0.9900
C19 C20 1.5385(18)
C20 H20a 0.9900
C20 H20b 0.9900
C21 H21a 0.9800
C21 H21b 0.9800
C21 H21c 0.9800
C22 H22a 0.9800
C22 H22b 0.9800
C22 H22c 0.9800
C23 H23a 0.9800
C23 H23b 0.9800
C23 H23c 0.9800
B1 H1 1.0000
